data_1576119
loop_
_publ_author_name
'Damen, Johannes A.M.'
'Escorihuela, Jorge'
'Firet, Judith'
'Zuilhof, Han'
'Albada, Bauke'

_publ_section_title
;
 Temperature-Dependent Reaction Rates of Quinone-Alkene Cycloaddition
 Reveal that Only Entropy Determines the Rate of SPOCQ Reactions
;
_journal_name_full 'Chemical Science'
_journal_paper_doi 10.1039/D5SC04275E
_journal_year 2025
_chemical_formula_moiety 'C19 H15 N O3'
_chemical_formula_sum 'C19 H15 N O3'
_chemical_formula_weight 305.32
_space_group_crystal_system monoclinic
_space_group_IT_number 14
_space_group_name_Hall '-P 2yn'
_space_group_name_H-M_alt 'P 1 21/n 1'
_atom_sites_solution_hydrogens mixed
_atom_sites_solution_primary dual
_audit_creation_method SHELXL-2019/3
_audit_update_record
;
2024-08-21 deposited with the CCDC.	2025-10-22 downloaded from the CCDC.
;
_cell_angle_alpha 90
_cell_angle_beta 97.0485(10)
_cell_angle_gamma 90
_cell_formula_units_Z 4
_cell_length_a 5.46003(7)
_cell_length_b 16.26685(15)
_cell_length_c 16.91898(17)
_cell_measurement_reflns_used 14486
_cell_measurement_temperature 150(2)
_cell_measurement_theta_max 72.8400
_cell_measurement_theta_min 5.9200
_cell_volume 1491.34(3)
_computing_cell_refinement 'CrysAlisPro 1.171.42.49 (Rigaku OD, 2022)'
_computing_data_collection 'CrysAlisPro 1.171.42.49 (Rigaku OD, 2022)'
_computing_data_reduction 'CrysAlisPro 1.171.42.49 (Rigaku OD, 2022)'
_computing_publication_material
;
 'WinGX publication routines, Farrugia, 
 L. J., J. Appl. Crystallogr., 1999, 32, 837-838
;
_computing_structure_refinement 'SHELXL-2019/2 (Sheldrick, 2019)'
_computing_structure_solution
;
 SHELXT 2018/2 (Sheldrick, 2018)
 Sheldrick GM (2008) Acta Crystallogr A64:112--122 and 
 C. B. H\"ubschle, G. M. Sheldrick and B. Dittrich
 ShelXle: a Qt graphical user interface for SHELXL
 J. Appl. Cryst., 44, (2011) 1281-1284.

;
_diffrn_ambient_environment N~2~
_diffrn_ambient_temperature 150.00(10)
_diffrn_detector 'CCD plate'
_diffrn_detector_area_resol_mean 8.1150
_diffrn_detector_type EosS2
_diffrn_measured_fraction_theta_full 1.000
_diffrn_measured_fraction_theta_max 0.999
_diffrn_measurement_device 'four-circle diffractometer'
_diffrn_measurement_device_type 'SuperNova, Dual, Cu at home/near, EosS2'
_diffrn_measurement_method '\w scans'
_diffrn_radiation_monochromator mirror
_diffrn_radiation_probe x-ray
_diffrn_radiation_type 'Cu K\a'
_diffrn_radiation_wavelength 1.54184
_diffrn_reflns_av_R_equivalents 0.0300
_diffrn_reflns_av_unetI/netI 0.0135
_diffrn_reflns_Laue_measured_fraction_full 1.000
_diffrn_reflns_Laue_measured_fraction_max 0.999
_diffrn_reflns_limit_h_max 6
_diffrn_reflns_limit_h_min -5
_diffrn_reflns_limit_k_max 20
_diffrn_reflns_limit_k_min -20
_diffrn_reflns_limit_l_max 20
_diffrn_reflns_limit_l_min -20
_diffrn_reflns_number 27447
_diffrn_reflns_point_group_measured_fraction_full 1.000
_diffrn_reflns_point_group_measured_fraction_max 0.999
_diffrn_reflns_theta_full 67.684
_diffrn_reflns_theta_max 72.957
_diffrn_reflns_theta_min 3.783
_diffrn_source 'micro-focus sealed X-ray tube'
_diffrn_source_type 'SuperNova (Cu) X-ray Source'
_exptl_absorpt_coefficient_mu 0.752
_exptl_absorpt_correction_T_max 1.00000
_exptl_absorpt_correction_T_min 0.87623
_exptl_absorpt_correction_type multi-scan
_exptl_absorpt_process_details
;
CrysAlisPro 1.171.42.49 (Rigaku Oxford Diffraction, 2022)
Empirical absorption correction using spherical harmonics,
implemented in SCALE3 ABSPACK scaling algorithm.
;
_exptl_crystal_colour colourless
_exptl_crystal_density_diffrn 1.360
_exptl_crystal_description tabloid
_exptl_crystal_F_000 640
_exptl_crystal_size_max 0.120
_exptl_crystal_size_mid 0.100
_exptl_crystal_size_min 0.050
_refine_diff_density_max 0.214
_refine_diff_density_min -0.200
_refine_diff_density_rms 0.038
_refine_ls_extinction_method none
_refine_ls_goodness_of_fit_ref 1.063
_refine_ls_hydrogen_treatment mixed
_refine_ls_matrix_type full
_refine_ls_number_parameters 212
_refine_ls_number_reflns 2976
_refine_ls_number_restraints 0
_refine_ls_restrained_S_all 1.063
_refine_ls_R_factor_all 0.0363
_refine_ls_R_factor_gt 0.0339
_refine_ls_shift/su_max 0.000
_refine_ls_shift/su_mean 0.000
_refine_ls_structure_factor_coef Fsqd
_refine_ls_weighting_details 'w=1/[\s^2^(Fo^2^)+(0.0369P)^2^+0.5497P] where P=(Fo^2^+2Fc^2^)/3'
_refine_ls_weighting_scheme calc
_refine_ls_wR_factor_gt 0.0819
_refine_ls_wR_factor_ref 0.0836
_reflns_Friedel_coverage 0.000
_reflns_number_gt 2780
_reflns_number_total 2976
_reflns_threshold_expression 'I > 2\s(I)'
_cod_data_source_file d5sc04275e2.cif
_cod_data_source_block yd372
_cod_original_sg_symbol_H-M 'P 21/n'
_cod_database_code 1576119
_shelx_shelxl_version_number 2019/3
_shelx_space_group_comment
;
The symmetry employed for this shelxl refinement is uniquely defined
by the following loop, which should always be used as a source of
symmetry information in preference to the above space-group names.
They are only intended as comments.
;
_shelx_estimated_absorpt_t_min 0.915
_shelx_estimated_absorpt_t_max 0.963
_oxdiff_exptl_absorpt_empirical_full_min 0.827
_oxdiff_exptl_absorpt_empirical_full_max 1.200
_oxdiff_exptl_absorpt_empirical_details
;
Empirical correction (ABSPACK) includes:
- Absorption correction using spherical harmonics
- Frame scaling
;

loop_
_space_group_symop_operation_xyz
'x, y, z'
'-x+1/2, y+1/2, -z+1/2'
'-x, -y, -z'
'x-1/2, -y-1/2, z-1/2'

loop_
_atom_site_label
_atom_site_type_symbol
_atom_site_fract_x
_atom_site_fract_y
_atom_site_fract_z
_atom_site_U_iso_or_equiv
_atom_site_adp_type
_atom_site_occupancy
_atom_site_site_symmetry_order
_atom_site_calc_flag
_atom_site_refinement_flags_posn
_atom_site_refinement_flags_adp
_atom_site_refinement_flags_occupancy
_atom_site_disorder_assembly
_atom_site_disorder_group
N1 N 0.07034(17) 0.49655(5) 0.20555(5) 0.0182(2) Uani 1 1 d . . . . .
O1 O 0.01639(15) 0.58750(5) 0.30227(5) 0.02406(19) Uani 1 1 d . . . . .
O2 O 0.78702(16) 0.46738(5) 0.43310(5) 0.0318(2) Uani 1 1 d . . . . .
O3 O 0.82865(16) 0.59650(5) 0.47735(5) 0.0274(2) Uani 1 1 d . . . . .
H3A H 0.965(4) 0.5729(11) 0.5077(11) 0.057(5) Uiso 1 1 d . . . . .
C1 C 0.1792(2) 0.42226(6) 0.18007(6) 0.0189(2) Uani 1 1 d . . . . .
C2 C 0.1725(2) 0.35021(7) 0.22335(7) 0.0265(3) Uani 1 1 d . . . . .
H2 H 0.088303 0.348979 0.269250 0.032 Uiso 1 1 calc R U . . .
C3 C 0.2881(2) 0.27970(7) 0.20005(8) 0.0297(3) Uani 1 1 d . . . . .
H3 H 0.286945 0.230990 0.230981 0.036 Uiso 1 1 calc R U . . .
C4 C 0.4051(2) 0.28015(7) 0.13189(8) 0.0289(3) Uani 1 1 d . . . . .
H4 H 0.483884 0.231798 0.116173 0.035 Uiso 1 1 calc R U . . .
C5 C 0.4073(2) 0.35114(7) 0.08658(7) 0.0258(3) Uani 1 1 d . . . . .
H5 H 0.484304 0.350882 0.039191 0.031 Uiso 1 1 calc R U . . .
C6 C 0.2970(2) 0.42285(7) 0.11023(6) 0.0191(2) Uani 1 1 d . . . . .
C7 C 0.2843(2) 0.50017(7) 0.07003(6) 0.0199(2) Uani 1 1 d . . . . .
C8 C 0.2190(2) 0.57064(7) 0.06280(6) 0.0207(2) Uani 1 1 d . . . . .
C9 C 0.0706(2) 0.63999(7) 0.07827(6) 0.0198(2) Uani 1 1 d . . . . .
C10 C 0.0948(2) 0.71969(7) 0.04964(7) 0.0246(2) Uani 1 1 d . . . . .
H10 H 0.217550 0.731705 0.016124 0.030 Uiso 1 1 calc R U . . .
C11 C -0.0605(2) 0.78100(7) 0.07025(7) 0.0264(3) Uani 1 1 d . . . . .
H11 H -0.044501 0.835327 0.050935 0.032 Uiso 1 1 calc R U . . .
C12 C -0.2390(2) 0.76341(8) 0.11890(7) 0.0289(3) Uani 1 1 d . . . . .
H12 H -0.346671 0.805687 0.132304 0.035 Uiso 1 1 calc R U . . .
C13 C -0.2628(2) 0.68438(8) 0.14848(7) 0.0256(3) Uani 1 1 d . . . . .
H13 H -0.384969 0.673411 0.182506 0.031 Uiso 1 1 calc R U . . .
C14 C -0.10989(19) 0.62145(7) 0.12877(6) 0.0189(2) Uani 1 1 d . . . . .
C15 C -0.1454(2) 0.53386(7) 0.15608(6) 0.0193(2) Uani 1 1 d . . . . .
H15A H -0.287949 0.532807 0.187003 0.023 Uiso 1 1 calc R U . . .
H15B H -0.187867 0.499024 0.108395 0.023 Uiso 1 1 calc R U . . .
C16 C 0.1378(2) 0.53118(6) 0.27842(6) 0.0184(2) Uani 1 1 d . . . . .
C17 C 0.3704(2) 0.50015(7) 0.32759(7) 0.0218(2) Uani 1 1 d . . . . .
H17A H 0.484201 0.477693 0.291747 0.026 Uiso 1 1 calc R U . . .
H17B H 0.327592 0.455227 0.362923 0.026 Uiso 1 1 calc R U . . .
C18 C 0.4980(2) 0.56891(7) 0.37761(7) 0.0230(2) Uani 1 1 d . . . . .
H18A H 0.551014 0.611893 0.341914 0.028 Uiso 1 1 calc R U . . .
H18B H 0.379362 0.594148 0.410202 0.028 Uiso 1 1 calc R U . . .
C19 C 0.7181(2) 0.53881(7) 0.43134(6) 0.0210(2) Uani 1 1 d . . . . .

loop_
_atom_site_aniso_label
_atom_site_aniso_U_11
_atom_site_aniso_U_22
_atom_site_aniso_U_33
_atom_site_aniso_U_23
_atom_site_aniso_U_13
_atom_site_aniso_U_12
N1 0.0202(5) 0.0176(4) 0.0164(4) 0.0009(3) 0.0003(3) 0.0014(3)
O1 0.0260(4) 0.0243(4) 0.0220(4) -0.0029(3) 0.0036(3) 0.0044(3)
O2 0.0336(5) 0.0187(4) 0.0384(5) 0.0039(3) -0.0145(4) -0.0033(3)
O3 0.0283(4) 0.0251(4) 0.0264(4) -0.0073(3) -0.0058(3) 0.0028(3)
C1 0.0204(5) 0.0160(5) 0.0193(5) -0.0020(4) -0.0019(4) -0.0008(4)
C2 0.0344(6) 0.0218(6) 0.0236(6) 0.0026(4) 0.0048(5) -0.0019(5)
C3 0.0401(7) 0.0166(5) 0.0316(6) 0.0037(5) 0.0009(5) -0.0006(5)
C4 0.0348(7) 0.0172(5) 0.0339(6) -0.0028(5) 0.0013(5) 0.0044(5)
C5 0.0305(6) 0.0209(6) 0.0265(6) -0.0026(4) 0.0051(5) 0.0030(5)
C6 0.0194(5) 0.0174(5) 0.0196(5) -0.0007(4) -0.0014(4) -0.0008(4)
C7 0.0192(5) 0.0213(5) 0.0196(5) -0.0002(4) 0.0044(4) 0.0002(4)
C8 0.0192(5) 0.0215(6) 0.0219(5) 0.0027(4) 0.0051(4) -0.0005(4)
C9 0.0184(5) 0.0192(5) 0.0209(5) 0.0004(4) -0.0007(4) 0.0017(4)
C10 0.0244(6) 0.0220(6) 0.0279(6) 0.0043(5) 0.0047(5) 0.0016(5)
C11 0.0310(6) 0.0184(5) 0.0292(6) 0.0029(4) 0.0017(5) 0.0036(5)
C12 0.0326(7) 0.0244(6) 0.0302(6) -0.0003(5) 0.0061(5) 0.0104(5)
C13 0.0242(6) 0.0284(6) 0.0247(6) 0.0016(5) 0.0056(5) 0.0055(5)
C14 0.0175(5) 0.0207(5) 0.0174(5) 0.0004(4) -0.0028(4) 0.0008(4)
C15 0.0168(5) 0.0212(5) 0.0193(5) 0.0010(4) 0.0000(4) -0.0003(4)
C16 0.0210(5) 0.0174(5) 0.0171(5) 0.0019(4) 0.0038(4) -0.0020(4)
C17 0.0246(6) 0.0209(5) 0.0191(5) 0.0000(4) -0.0007(4) 0.0019(4)
C18 0.0242(6) 0.0219(5) 0.0220(5) -0.0010(4) -0.0010(4) 0.0018(4)
C19 0.0230(5) 0.0213(5) 0.0187(5) 0.0012(4) 0.0023(4) -0.0027(4)

loop_
_atom_type_symbol
_atom_type_description
_atom_type_scat_dispersion_real
_atom_type_scat_dispersion_imag
_atom_type_scat_source
C C 0.0181 0.0091 'International Tables Vol C Tables 4.2.6.8 and 6.1.1.4'
H H 0.0000 0.0000 'International Tables Vol C Tables 4.2.6.8 and 6.1.1.4'
N N 0.0311 0.0180 'International Tables Vol C Tables 4.2.6.8 and 6.1.1.4'
O O 0.0492 0.0322 'International Tables Vol C Tables 4.2.6.8 and 6.1.1.4'

loop_
_geom_angle_atom_site_label_1
_geom_angle_atom_site_label_2
_geom_angle_atom_site_label_3
_geom_angle
_geom_angle_site_symmetry_1
_geom_angle_site_symmetry_3
_geom_angle_publ_flag
C16 N1 C1 122.89(9) . . ?
C16 N1 C15 116.55(9) . . ?
C1 N1 C15 120.17(8) . . ?
C19 O3 H3A 108.0(11) . . ?
C2 C1 C6 119.49(10) . . ?
C2 C1 N1 120.98(10) . . ?
C6 C1 N1 119.53(9) . . ?
C1 C2 C3 120.41(11) . . ?
C1 C2 H2 119.8 . . ?
C3 C2 H2 119.8 . . ?
C4 C3 C2 120.25(11) . . ?
C4 C3 H3 119.9 . . ?
C2 C3 H3 119.9 . . ?
C3 C4 C5 120.05(11) . . ?
C3 C4 H4 120.0 . . ?
C5 C4 H4 120.0 . . ?
C4 C5 C6 120.32(11) . . ?
C4 C5 H5 119.8 . . ?
C6 C5 H5 119.8 . . ?
C5 C6 C1 119.43(10) . . ?
C5 C6 C7 126.74(10) . . ?
C1 C6 C7 113.83(9) . . ?
C8 C7 C6 152.26(11) . . ?
C7 C8 C9 154.16(11) . . ?
C10 C9 C14 120.70(10) . . ?
C10 C9 C8 126.04(10) . . ?
C14 C9 C8 113.25(10) . . ?
C11 C10 C9 119.72(11) . . ?
C11 C10 H10 120.1 . . ?
C9 C10 H10 120.1 . . ?
C12 C11 C10 120.07(11) . . ?
C12 C11 H11 120.0 . . ?
C10 C11 H11 120.0 . . ?
C11 C12 C13 120.65(11) . . ?
C11 C12 H12 119.7 . . ?
C13 C12 H12 119.7 . . ?
C14 C13 C12 120.66(11) . . ?
C14 C13 H13 119.7 . . ?
C12 C13 H13 119.7 . . ?
C13 C14 C9 118.20(10) . . ?
C13 C14 C15 121.10(10) . . ?
C9 C14 C15 120.58(10) . . ?
N1 C15 C14 115.63(9) . . ?
N1 C15 H15A 108.4 . . ?
C14 C15 H15A 108.4 . . ?
N1 C15 H15B 108.4 . . ?
C14 C15 H15B 108.4 . . ?
H15A C15 H15B 107.4 . . ?
O1 C16 N1 120.56(10) . . ?
O1 C16 C17 121.17(9) . . ?
N1 C16 C17 118.24(9) . . ?
C16 C17 C18 110.88(9) . . ?
C16 C17 H17A 109.5 . . ?
C18 C17 H17A 109.5 . . ?
C16 C17 H17B 109.5 . . ?
C18 C17 H17B 109.5 . . ?
H17A C17 H17B 108.1 . . ?
C19 C18 C17 112.12(9) . . ?
C19 C18 H18A 109.2 . . ?
C17 C18 H18A 109.2 . . ?
C19 C18 H18B 109.2 . . ?
C17 C18 H18B 109.2 . . ?
H18A C18 H18B 107.9 . . ?
O2 C19 O3 123.09(11) . . ?
O2 C19 C18 123.26(10) . . ?
O3 C19 C18 113.65(10) . . ?

loop_
_geom_bond_atom_site_label_1
_geom_bond_atom_site_label_2
_geom_bond_distance
_geom_bond_site_symmetry_2
_geom_bond_publ_flag
N1 C16 1.3643(14) . ?
N1 C1 1.4362(13) . ?
N1 C15 1.4879(13) . ?
O1 C16 1.2275(13) . ?
O2 C19 1.2207(14) . ?
O3 C19 1.3176(14) . ?
O3 H3A 0.93(2) . ?
C1 C2 1.3848(15) . ?
C1 C6 1.4131(15) . ?
C2 C3 1.3895(17) . ?
C2 H2 0.9500 . ?
C3 C4 1.3850(18) . ?
C3 H3 0.9500 . ?
C4 C5 1.3870(17) . ?
C4 H4 0.9500 . ?
C5 C6 1.3937(15) . ?
C5 H5 0.9500 . ?
C6 C7 1.4274(15) . ?
C7 C8 1.2023(16) . ?
C8 C9 1.4319(15) . ?
C9 C10 1.3959(15) . ?
C9 C14 1.4136(15) . ?
C10 C11 1.3813(16) . ?
C10 H10 0.9500 . ?
C11 C12 1.3805(18) . ?
C11 H11 0.9500 . ?
C12 C13 1.3914(17) . ?
C12 H12 0.9500 . ?
C13 C14 1.3873(16) . ?
C13 H13 0.9500 . ?
C14 C15 1.5175(15) . ?
C15 H15A 0.9900 . ?
C15 H15B 0.9900 . ?
C16 C17 1.5167(15) . ?
C17 C18 1.5193(15) . ?
C17 H17A 0.9900 . ?
C17 H17B 0.9900 . ?
C18 C19 1.4971(15) . ?
C18 H18A 0.9900 . ?
C18 H18B 0.9900 . ?

loop_
_geom_hbond_atom_site_label_D
_geom_hbond_atom_site_label_H
_geom_hbond_atom_site_label_A
_geom_hbond_distance_DH
_geom_hbond_distance_HA
_geom_hbond_distance_DA
_geom_hbond_angle_DHA
_geom_hbond_site_symmetry_A
_geom_hbond_publ_flag
O3 H3A O2 0.93(2) 1.71(2) 2.6454(12) 177.4(18) 3_766 yes

loop_
_geom_torsion_atom_site_label_1
_geom_torsion_atom_site_label_2
_geom_torsion_atom_site_label_3
_geom_torsion_atom_site_label_4
_geom_torsion
_geom_torsion_site_symmetry_1
_geom_torsion_site_symmetry_2
_geom_torsion_site_symmetry_3
_geom_torsion_site_symmetry_4
_geom_torsion_publ_flag
C16 N1 C1 C2 57.57(15) . . . . ?
C15 N1 C1 C2 -115.02(12) . . . . ?
C16 N1 C1 C6 -121.80(11) . . . . ?
C15 N1 C1 C6 65.60(13) . . . . ?
C6 C1 C2 C3 2.29(18) . . . . ?
N1 C1 C2 C3 -177.09(11) . . . . ?
C1 C2 C3 C4 -1.92(19) . . . . ?
C2 C3 C4 C5 0.02(19) . . . . ?
C3 C4 C5 C6 1.48(19) . . . . ?
C4 C5 C6 C1 -1.09(17) . . . . ?
C4 C5 C6 C7 -179.93(11) . . . . ?
C2 C1 C6 C5 -0.79(16) . . . . ?
N1 C1 C6 C5 178.60(10) . . . . ?
C2 C1 C6 C7 178.20(10) . . . . ?
N1 C1 C6 C7 -2.42(14) . . . . ?
C5 C6 C7 C8 177.2(2) . . . . ?
C1 C6 C7 C8 -1.7(3) . . . . ?
C6 C7 C8 C9 -17.0(5) . . . . ?
C7 C8 C9 C10 176.5(2) . . . . ?
C7 C8 C9 C14 -2.3(3) . . . . ?
C14 C9 C10 C11 -0.58(17) . . . . ?
C8 C9 C10 C11 -179.28(11) . . . . ?
C9 C10 C11 C12 -0.07(18) . . . . ?
C10 C11 C12 C13 0.81(19) . . . . ?
C11 C12 C13 C14 -0.91(19) . . . . ?
C12 C13 C14 C9 0.26(17) . . . . ?
C12 C13 C14 C15 -175.82(11) . . . . ?
C10 C9 C14 C13 0.48(16) . . . . ?
C8 C9 C14 C13 179.34(10) . . . . ?
C10 C9 C14 C15 176.58(10) . . . . ?
C8 C9 C14 C15 -4.56(14) . . . . ?
C16 N1 C15 C14 65.36(12) . . . . ?
C1 N1 C15 C14 -121.59(11) . . . . ?
C13 C14 C15 N1 -121.25(11) . . . . ?
C9 C14 C15 N1 62.76(13) . . . . ?
C1 N1 C16 O1 -169.33(10) . . . . ?
C15 N1 C16 O1 3.51(15) . . . . ?
C1 N1 C16 C17 12.64(15) . . . . ?
C15 N1 C16 C17 -174.51(9) . . . . ?
O1 C16 C17 C18 -30.65(14) . . . . ?
N1 C16 C17 C18 147.36(10) . . . . ?
C16 C17 C18 C19 175.76(9) . . . . ?
C17 C18 C19 O2 1.16(16) . . . . ?
C17 C18 C19 O3 -178.03(9) . . . . ?
